data_4124143
loop_
_publ_author_name
'Liu, Wei'
'Fang, Yang'
'Wei, George Z.'
'Teat, Simon J.'
'Xiong, Kecai'
'Hu, Zhichao'
'Lustig, William P.'
'Li, Jing'

_publ_section_title
;
 A Family of Highly Efficient CuI-Based Lighting Phosphors Prepared by a
 Systematic, Bottom-up Synthetic Approach.
;
_journal_issue 29
_journal_name_full 'Journal of the American Chemical Society'
_journal_page_first 9400
_journal_page_last 9408
_journal_paper_doi 10.1021/jacs.5b04840
_journal_volume 137
_journal_year 2015
_chemical_formula_sum 'C49 H44 Cu2 I2 N2 P2'
_chemical_formula_weight 1103.68
_space_group_crystal_system monoclinic
_space_group_IT_number 14
_space_group_name_Hall '-P 2ybc'
_space_group_name_H-M_alt 'P 1 21/c 1'
_symmetry_space_group_name_Hall '-P 2ybc'
_symmetry_space_group_name_H-M 'P 1 21/c 1'
_atom_sites_solution_hydrogens geom
_atom_sites_solution_primary 'Intrinsic phasing'
_atom_sites_solution_secondary difmap
_audit_creation_method SHELXL-2014/7
_cell_angle_alpha 90
_cell_angle_beta 94.613(2)
_cell_angle_gamma 90
_cell_formula_units_Z 4
_cell_length_a 13.2151(5)
_cell_length_b 13.5525(5)
_cell_length_c 25.3512(9)
_cell_measurement_reflns_used 9702
_cell_measurement_temperature 298(2)
_cell_measurement_theta_max 29.62
_cell_measurement_theta_min 2.46
_cell_volume 4525.6(3)
_computing_cell_refinement 'Bruker SAINT v8.34a'
_computing_data_collection 'Bruker APEX 2'
_computing_data_reduction 'Bruker SAINT v8.34a'
_computing_molecular_graphics 'Bruker SHELXTL'
_computing_publication_material 'Bruker SHELXTL & local programs'
_computing_structure_refinement 'SHELXL-2014/7 (Sheldrick, 2014)'
_computing_structure_solution 'Bruker SHELXTL 2014/4'
_diffrn_ambient_temperature 298(2)
_diffrn_detector_area_resol_mean 10.42
_diffrn_measured_fraction_theta_full 1.000
_diffrn_measured_fraction_theta_max 0.998
_diffrn_measurement_device_type 'Bruker D8 with PHOTON 100 detector'
_diffrn_measurement_method '\w/\q shutterless scans'
_diffrn_radiation_type synchrotron
_diffrn_radiation_wavelength 0.7749
_diffrn_reflns_av_R_equivalents 0.0348
_diffrn_reflns_av_unetI/netI 0.0261
_diffrn_reflns_Laue_measured_fraction_full 1.000
_diffrn_reflns_Laue_measured_fraction_max 0.998
_diffrn_reflns_limit_h_max 16
_diffrn_reflns_limit_h_min -16
_diffrn_reflns_limit_k_max 17
_diffrn_reflns_limit_k_min -17
_diffrn_reflns_limit_l_max 32
_diffrn_reflns_limit_l_min -32
_diffrn_reflns_number 46040
_diffrn_reflns_point_group_measured_fraction_full 1.000
_diffrn_reflns_point_group_measured_fraction_max 0.998
_diffrn_reflns_theta_full 27.706
_diffrn_reflns_theta_max 29.826
_diffrn_reflns_theta_min 2.335
_diffrn_source 'Advanced Light Source station 11.3.1'
_exptl_absorpt_coefficient_mu 3.022
_exptl_absorpt_correction_T_max 0.752
_exptl_absorpt_correction_T_min 0.672
_exptl_absorpt_correction_type multi-scan
_exptl_absorpt_process_details 'SADABS 2014/4 Bruker AXS Madison WI USA'
_exptl_crystal_colour colourless
_exptl_crystal_density_diffrn 1.620
_exptl_crystal_description block
_exptl_crystal_F_000 2184
_exptl_crystal_size_max 0.100
_exptl_crystal_size_mid 0.100
_exptl_crystal_size_min 0.100
_refine_diff_density_max 0.523
_refine_diff_density_min -0.655
_refine_diff_density_rms 0.058
_refine_ls_extinction_method none
_refine_ls_goodness_of_fit_ref 1.035
_refine_ls_hydrogen_treatment constr
_refine_ls_matrix_type full
_refine_ls_number_parameters 649
_refine_ls_number_reflns 10005
_refine_ls_number_restraints 224
_refine_ls_restrained_S_all 1.065
_refine_ls_R_factor_all 0.0435
_refine_ls_R_factor_gt 0.0282
_refine_ls_shift/su_max 0.004
_refine_ls_shift/su_mean 0.000
_refine_ls_structure_factor_coef Fsqd
_refine_ls_weighting_details 'w=1/[\s^2^(Fo^2^)+(0.0181P)^2^+3.7996P] where P=(Fo^2^+2Fc^2^)/3'
_refine_ls_weighting_scheme calc
_refine_ls_wR_factor_gt 0.0578
_refine_ls_wR_factor_ref 0.0652
_reflns_Friedel_coverage 0.000
_reflns_number_gt 7874
_reflns_number_total 10005
_reflns_threshold_expression 'I > 2\s(I)'
_cod_data_source_file ja5b04840_si_007.cif
_cod_data_source_block wl9-16a_a
_cod_depositor_comments 'Adding full bibliography for 4124139--4124146.cif.'
_cod_database_code 4124143
_shelx_shelxl_version_number 2014/7
_shelx_space_group_comment
;
The symmetry employed for this shelxl refinement is uniquely defined
by the following loop, which should always be used as a source of
symmetry information in preference to the above space-group names.
They are only intended as comments.
;
_shelx_estimated_absorpt_t_min 0.752
_shelx_estimated_absorpt_t_max 0.752

loop_
_space_group_symop_operation_xyz
'x, y, z'
'-x, y+1/2, -z+1/2'
'-x, -y, -z'
'x, -y-1/2, z-1/2'

loop_
_atom_site_label
_atom_site_type_symbol
_atom_site_fract_x
_atom_site_fract_y
_atom_site_fract_z
_atom_site_U_iso_or_equiv
_atom_site_adp_type
_atom_site_occupancy
_atom_site_site_symmetry_order
_atom_site_calc_flag
_atom_site_refinement_flags_posn
_atom_site_refinement_flags_adp
_atom_site_refinement_flags_occupancy
_atom_site_disorder_assembly
_atom_site_disorder_group
Cu1 Cu 0.28377(3) 0.76366(3) 0.63027(2) 0.05095(9) Uani 1 1 d . . . . .
Cu2 Cu 0.20654(3) 0.97317(3) 0.61484(2) 0.05257(9) Uani 1 1 d . . . . .
I1 I 0.09049(2) 0.80977(2) 0.60291(2) 0.05477(6) Uani 1 1 d . . . . .
I2 I 0.39397(2) 0.92468(2) 0.65591(2) 0.06062(7) Uani 1 1 d . . . . .
N1 N 0.27311(18) 0.6908(2) 0.70140(10) 0.0595(7) Uani 1 1 d . . . . .
C1 C 0.3477(3) 0.6928(4) 0.73950(16) 0.1002(16) Uani 1 1 d . . . . .
H1A H 0.3977 0.7408 0.7379 0.120 Uiso 1 1 calc R U . . .
C2 C 0.3554(3) 0.6280(4) 0.78133(15) 0.0986(15) Uani 1 1 d . . . . .
H2A H 0.4107 0.6320 0.8063 0.118 Uiso 1 1 calc R U . . .
C3 C 0.2828(2) 0.5577(3) 0.78670(12) 0.0587(8) Uani 1 1 d . . . . .
C4 C 0.2033(2) 0.5583(3) 0.74808(12) 0.0621(8) Uani 1 1 d . . . . .
H4A H 0.1502 0.5137 0.7499 0.074 Uiso 1 1 calc R U . . .
C5 C 0.2019(2) 0.6244(3) 0.70686(12) 0.0593(8) Uani 1 1 d . . . . .
H5A H 0.1473 0.6222 0.6813 0.071 Uiso 1 1 calc R U . . .
C6 C 0.2902(3) 0.4892(3) 0.83343(13) 0.0683(9) Uani 1 1 d . . . . .
H6A H 0.2922 0.5289 0.8653 0.082 Uiso 1 1 calc R U . . .
H6B H 0.3542 0.4542 0.8338 0.082 Uiso 1 1 calc R U . . .
C7 C 0.2065(3) 0.4138(3) 0.83601(12) 0.0623(8) Uani 1 1 d . . . . .
H7A H 0.2029 0.3739 0.8042 0.075 Uiso 1 1 calc R U . . .
H7B H 0.1421 0.4477 0.8373 0.075 Uiso 1 1 calc R U . . .
C8 C 0.2235(3) 0.3467(2) 0.88421(12) 0.0654(9) Uani 1 1 d . . . . .
H8A H 0.1707 0.2968 0.8823 0.078 Uiso 1 1 calc R U . . .
H8B H 0.2879 0.3130 0.8824 0.078 Uiso 1 1 calc R U . . .
C9 C 0.2944(3) 0.4229(3) 1.02588(13) 0.0648(9) Uani 1 1 d . . . . .
H9A H 0.3460 0.4090 1.0520 0.078 Uiso 1 1 calc R U . . .
C10 C 0.2987(3) 0.3795(3) 0.97724(13) 0.0654(9) Uani 1 1 d . . . . .
H10A H 0.3522 0.3375 0.9712 0.078 Uiso 1 1 calc R U . . .
C11 C 0.2241(2) 0.3980(2) 0.93728(11) 0.0516(7) Uani 1 1 d . . . . .
C12 C 0.1487(2) 0.4619(2) 0.94915(12) 0.0572(7) Uani 1 1 d . . . . .
H12A H 0.0969 0.4778 0.9235 0.069 Uiso 1 1 calc R U . . .
C13 C 0.1497(2) 0.5024(2) 0.99856(12) 0.0560(7) Uani 1 1 d . . . . .
H13A H 0.0976 0.5456 1.0053 0.067 Uiso 1 1 calc R U . . .
N2 N 0.22078(17) 0.48371(18) 1.03778(9) 0.0490(5) Uani 1 1 d . . . . .
P1 P 0.35978(5) 0.66681(5) 0.57352(3) 0.04345(16) Uani 1 1 d . . . . .
C14 C 0.2887(2) 0.5588(2) 0.54851(14) 0.0595(8) Uani 1 1 d D U . . .
C15 C 0.3331(4) 0.4636(3) 0.55018(19) 0.0558(11) Uani 0.65 1 d D U P A 1
H15A H 0.4006 0.4559 0.5629 0.067 Uiso 0.65 1 calc R U P A 1
C16 C 0.2768(5) 0.3826(4) 0.5332(2) 0.0700(14) Uani 0.65 1 d D U P A 1
H16A H 0.3081 0.3213 0.5317 0.084 Uiso 0.65 1 calc R U P A 1
C17 C 0.1778(7) 0.3910(6) 0.5187(4) 0.091(3) Uani 0.65 1 d D U P A 1
H17A H 0.1394 0.3357 0.5085 0.110 Uiso 0.65 1 calc R U P A 1
C18 C 0.1340(7) 0.4812(7) 0.5192(6) 0.144(6) Uani 0.65 1 d D U P A 1
H18A H 0.0658 0.4884 0.5077 0.172 Uiso 0.65 1 calc R U P A 1
C19 C 0.1898(5) 0.5628(6) 0.5365(4) 0.106(4) Uani 0.65 1 d D U P A 1
H19A H 0.1564 0.6226 0.5399 0.127 Uiso 0.65 1 calc R U P A 1
C15' C 0.3041(7) 0.5239(8) 0.4932(4) 0.075(3) Uani 0.35 1 d D U P A 2
H15B H 0.3530 0.5539 0.4742 0.090 Uiso 0.35 1 calc R U P A 2
C16' C 0.2458(8) 0.4474(8) 0.4702(4) 0.089(4) Uani 0.35 1 d D U P A 2
H16B H 0.2609 0.4197 0.4383 0.107 Uiso 0.35 1 calc R U P A 2
C17' C 0.1660(11) 0.4144(12) 0.4961(5) 0.071(4) Uani 0.35 1 d D U P A 2
H17B H 0.1287 0.3604 0.4827 0.085 Uiso 0.35 1 calc R U P A 2
C18' C 0.1399(12) 0.4589(12) 0.5411(5) 0.073(5) Uani 0.35 1 d D U P A 2
H18B H 0.0842 0.4365 0.5579 0.088 Uiso 0.35 1 calc R U P A 2
C19' C 0.1966(9) 0.5380(10) 0.5617(4) 0.067(4) Uani 0.35 1 d D U P A 2
H19B H 0.1682 0.5785 0.5862 0.081 Uiso 0.35 1 calc R U P A 2
C20 C 0.4764(2) 0.6117(2) 0.60371(11) 0.0456(6) Uani 1 1 d . . . . .
C21 C 0.5701(3) 0.6199(3) 0.58115(19) 0.0579(11) Uani 0.7 1 d . . P B 1
H21A H 0.5734 0.6543 0.5496 0.070 Uiso 0.7 1 calc R U P B 1
C22 C 0.6575(3) 0.5774(4) 0.6053(2) 0.0703(13) Uani 0.7 1 d . . P B 1
H22A H 0.7179 0.5823 0.5890 0.084 Uiso 0.7 1 calc R U P B 1
C23 C 0.6567(7) 0.5283(10) 0.6526(5) 0.060(2) Uani 0.7 1 d . . P B 1
H23A H 0.7155 0.5001 0.6686 0.072 Uiso 0.7 1 calc R U P B 1
C24 C 0.5649(4) 0.5223(4) 0.6758(2) 0.0629(12) Uani 0.7 1 d . . P B 1
H24A H 0.5620 0.4889 0.7077 0.075 Uiso 0.7 1 calc R U P B 1
C25 C 0.4783(3) 0.5649(3) 0.65220(18) 0.0566(11) Uani 0.7 1 d . . P B 1
H25A H 0.4190 0.5622 0.6695 0.068 Uiso 0.7 1 calc R U P B 1
C21' C 0.5467(7) 0.6639(8) 0.6265(4) 0.055(2) Uani 0.3 1 d . . P B 2
H21B H 0.5419 0.7323 0.6243 0.066 Uiso 0.3 1 calc R U P B 2
C22' C 0.6299(8) 0.6226(9) 0.6546(4) 0.063(3) Uani 0.3 1 d . . P B 2
H22B H 0.6844 0.6608 0.6680 0.076 Uiso 0.3 1 calc R U P B 2
C23' C 0.6282(14) 0.523(3) 0.6616(13) 0.067(6) Uani 0.3 1 d . . P B 2
H23B H 0.6792 0.4956 0.6844 0.080 Uiso 0.3 1 calc R U P B 2
C24' C 0.5597(8) 0.4614(9) 0.6384(5) 0.065(3) Uani 0.3 1 d . . P B 2
H24B H 0.5663 0.3934 0.6419 0.077 Uiso 0.3 1 calc R U P B 2
C25' C 0.4782(7) 0.5035(7) 0.6091(4) 0.052(2) Uani 0.3 1 d . . P B 2
H25B H 0.4262 0.4648 0.5933 0.062 Uiso 0.3 1 calc R U P B 2
C26 C 0.3991(2) 0.7231(2) 0.51357(11) 0.0500(7) Uani 1 1 d D . . . .
C27 C 0.4115(4) 0.6649(3) 0.46907(17) 0.0527(11) Uani 0.65 1 d D . P C 1
H27A H 0.3993 0.5973 0.4697 0.063 Uiso 0.65 1 calc R U P C 1
C28 C 0.4422(4) 0.7094(4) 0.42424(18) 0.0629(13) Uani 0.65 1 d D . P C 1
H28A H 0.4567 0.6712 0.3953 0.076 Uiso 0.65 1 calc R U P C 1
C29 C 0.4512(10) 0.8098(7) 0.4222(4) 0.072(4) Uani 0.65 1 d D . P C 1
H29A H 0.4697 0.8395 0.3913 0.086 Uiso 0.65 1 calc R U P C 1
C30 C 0.4335(10) 0.8668(8) 0.4647(4) 0.071(3) Uani 0.65 1 d D . P C 1
H30A H 0.4420 0.9348 0.4633 0.086 Uiso 0.65 1 calc R U P C 1
C31 C 0.4029(6) 0.8224(5) 0.5100(4) 0.056(2) Uani 0.65 1 d D . P C 1
H31A H 0.3848 0.8611 0.5380 0.067 Uiso 0.65 1 calc R U P C 1
C27' C 0.4903(8) 0.6937(7) 0.4890(4) 0.070(3) Uani 0.35 1 d D . P C 2
H27B H 0.5268 0.6397 0.5029 0.085 Uiso 0.35 1 calc R U P C 2
C28' C 0.5256(9) 0.7425(8) 0.4456(4) 0.079(3) Uani 0.35 1 d D . P C 2
H28B H 0.5814 0.7189 0.4293 0.095 Uiso 0.35 1 calc R U P C 2
C29' C 0.4762(18) 0.8252(14) 0.4277(10) 0.074(7) Uani 0.35 1 d D . P C 2
H29B H 0.4935 0.8549 0.3966 0.089 Uiso 0.35 1 calc R U P C 2
C30' C 0.4024(17) 0.8648(15) 0.4548(9) 0.079(8) Uani 0.35 1 d D . P C 2
H30B H 0.3735 0.9249 0.4442 0.095 Uiso 0.35 1 calc R U P C 2
C31' C 0.3697(12) 0.8163(10) 0.4981(7) 0.066(5) Uani 0.35 1 d D . P C 2
H31B H 0.3245 0.8492 0.5182 0.080 Uiso 0.35 1 calc R U P C 2
P2 P 0.14131(6) 1.08997(5) 0.66472(3) 0.04539(16) Uani 1 1 d . . . . .
C32 C 0.2274(2) 1.1922(2) 0.68222(12) 0.0514(7) Uani 1 1 d . . . . .
C33 C 0.3090(3) 1.1733(3) 0.71816(18) 0.0851(12) Uani 1 1 d . . . . .
H33A H 0.3187 1.1099 0.7317 0.102 Uiso 1 1 calc R U . . .
C34 C 0.3763(3) 1.2471(4) 0.7343(2) 0.0991(15) Uani 1 1 d . . . . .
H34A H 0.4294 1.2336 0.7596 0.119 Uiso 1 1 calc R U . . .
C35 C 0.3660(3) 1.3395(3) 0.71345(19) 0.0918(13) Uani 1 1 d . . . . .
H35A H 0.4122 1.3888 0.7240 0.110 Uiso 1 1 calc R U . . .
C36 C 0.2876(4) 1.3585(3) 0.67717(17) 0.0965(14) Uani 1 1 d . . . . .
H36A H 0.2807 1.4211 0.6623 0.116 Uiso 1 1 calc R U . . .
C37 C 0.2173(3) 1.2858(3) 0.66197(14) 0.0750(10) Uani 1 1 d . . . . .
H37A H 0.1628 1.3007 0.6378 0.090 Uiso 1 1 calc R U . . .
C38 C 0.1036(2) 1.0537(2) 0.72977(11) 0.0503(7) Uani 1 1 d . . . . .
C39 C 0.0857(3) 0.9553(3) 0.73873(14) 0.0701(9) Uani 1 1 d . . . . .
H39A H 0.0928 0.9094 0.7120 0.084 Uiso 1 1 calc R U . . .
C40 C 0.0571(4) 0.9245(3) 0.78765(17) 0.0938(13) Uani 1 1 d . . . . .
H40A H 0.0434 0.8582 0.7933 0.113 Uiso 1 1 calc R U . . .
C41 C 0.0490(3) 0.9908(4) 0.82718(16) 0.0920(13) Uani 1 1 d . . . . .
H41A H 0.0314 0.9695 0.8601 0.110 Uiso 1 1 calc R U . . .
C42 C 0.0663(3) 1.0875(4) 0.81904(14) 0.0812(12) Uani 1 1 d . . . . .
H42A H 0.0600 1.1326 0.8462 0.097 Uiso 1 1 calc R U . . .
C43 C 0.0935(2) 1.1197(3) 0.77040(13) 0.0645(8) Uani 1 1 d . . . . .
H43A H 0.1051 1.1865 0.7650 0.077 Uiso 1 1 calc R U . . .
C44 C 0.0297(2) 1.1519(2) 0.63281(12) 0.0491(7) Uani 1 1 d . . . . .
C45 C -0.0578(2) 1.1696(2) 0.65743(14) 0.0619(8) Uani 1 1 d . . . . .
H45A H -0.0620 1.1498 0.6923 0.074 Uiso 1 1 calc R U . . .
C46 C -0.1396(3) 1.2169(3) 0.63040(18) 0.0799(11) Uani 1 1 d . . . . .
H46A H -0.1987 1.2280 0.6471 0.096 Uiso 1 1 calc R U . . .
C47 C -0.1338(3) 1.2471(3) 0.57947(18) 0.0821(12) Uani 1 1 d . . . . .
H47A H -0.1886 1.2790 0.5616 0.099 Uiso 1 1 calc R U . . .
C48 C -0.0473(3) 1.2307(3) 0.55478(15) 0.0758(10) Uani 1 1 d . . . . .
H48A H -0.0428 1.2526 0.5203 0.091 Uiso 1 1 calc R U . . .
C49 C 0.0330(3) 1.1819(2) 0.58070(13) 0.0646(8) Uani 1 1 d . . . . .
H49A H 0.0905 1.1687 0.5630 0.077 Uiso 1 1 calc R U . . .

loop_
_atom_site_aniso_label
_atom_site_aniso_U_11
_atom_site_aniso_U_22
_atom_site_aniso_U_33
_atom_site_aniso_U_23
_atom_site_aniso_U_13
_atom_site_aniso_U_12
Cu1 0.04625(19) 0.0588(2) 0.0487(2) 0.00085(16) 0.00993(15) 0.00126(16)
Cu2 0.0539(2) 0.0542(2) 0.0499(2) -0.00276(16) 0.00591(16) 0.00117(16)
I1 0.04150(10) 0.05478(12) 0.06740(13) 0.00364(9) 0.00051(8) -0.00162(8)
I2 0.04735(11) 0.05795(12) 0.07460(14) -0.00409(10) -0.00707(9) -0.00197(9)
N1 0.0464(13) 0.0833(19) 0.0486(14) 0.0116(13) 0.0035(11) -0.0066(13)
C1 0.075(3) 0.140(4) 0.081(3) 0.042(3) -0.022(2) -0.048(3)
C2 0.074(2) 0.147(4) 0.070(2) 0.044(3) -0.024(2) -0.040(3)
C3 0.0490(16) 0.085(2) 0.0423(16) 0.0092(15) 0.0043(13) -0.0035(15)
C4 0.0473(16) 0.086(2) 0.0529(18) 0.0113(17) 0.0022(14) -0.0101(16)
C5 0.0437(16) 0.083(2) 0.0501(17) 0.0096(16) -0.0025(13) -0.0042(15)
C6 0.0590(19) 0.092(3) 0.0529(19) 0.0160(18) 0.0009(15) -0.0028(18)
C7 0.069(2) 0.071(2) 0.0470(17) 0.0009(15) 0.0057(15) -0.0015(17)
C8 0.089(2) 0.0573(19) 0.0497(18) 0.0000(15) 0.0068(17) -0.0002(17)
C9 0.064(2) 0.074(2) 0.0557(19) -0.0012(16) -0.0033(15) 0.0194(17)
C10 0.069(2) 0.066(2) 0.061(2) -0.0012(16) 0.0076(16) 0.0226(17)
C11 0.0625(18) 0.0443(16) 0.0483(16) 0.0090(13) 0.0064(14) -0.0058(13)
C12 0.0566(18) 0.066(2) 0.0486(17) 0.0007(15) 0.0002(14) 0.0042(15)
C13 0.0482(16) 0.0634(19) 0.0565(18) 0.0027(15) 0.0044(14) 0.0053(14)
N2 0.0468(13) 0.0530(14) 0.0476(13) 0.0021(11) 0.0055(10) 0.0017(11)
P1 0.0389(3) 0.0427(4) 0.0490(4) 0.0008(3) 0.0052(3) 0.0012(3)
C14 0.0451(16) 0.0537(18) 0.080(2) -0.0128(16) 0.0086(15) -0.0040(13)
C15 0.058(3) 0.045(2) 0.064(3) -0.003(2) 0.006(2) -0.003(2)
C16 0.094(4) 0.046(3) 0.072(3) -0.002(2) 0.019(3) -0.011(3)
C17 0.097(6) 0.069(5) 0.110(8) -0.011(5) 0.016(5) -0.037(4)
C18 0.065(5) 0.102(7) 0.256(16) -0.036(10) -0.035(7) -0.017(4)
C19 0.060(4) 0.070(5) 0.184(11) -0.026(6) -0.018(5) 0.003(3)
C15' 0.062(5) 0.087(7) 0.078(6) -0.020(5) 0.021(5) -0.024(5)
C16' 0.086(7) 0.099(8) 0.085(7) -0.038(6) 0.025(6) -0.029(6)
C17' 0.066(7) 0.084(10) 0.064(8) -0.011(6) 0.010(6) -0.028(7)
C18' 0.068(8) 0.098(12) 0.054(6) 0.002(6) 0.011(5) -0.036(7)
C19' 0.068(7) 0.084(9) 0.052(6) -0.017(6) 0.024(5) -0.036(6)
C20 0.0432(14) 0.0467(15) 0.0472(15) 0.0015(12) 0.0054(12) 0.0026(12)
C21 0.048(2) 0.063(3) 0.063(3) 0.010(2) 0.002(2) -0.001(2)
C22 0.045(2) 0.088(4) 0.078(4) 0.002(3) 0.007(2) -0.001(2)
C23 0.031(5) 0.074(5) 0.073(6) 0.000(4) -0.006(4) 0.002(4)
C24 0.057(3) 0.072(3) 0.057(3) 0.014(3) -0.010(2) -0.005(3)
C25 0.049(2) 0.064(3) 0.057(3) 0.007(2) 0.006(2) -0.005(2)
C21' 0.047(5) 0.049(6) 0.067(7) 0.003(5) -0.001(5) -0.002(4)
C22' 0.043(5) 0.085(9) 0.059(7) 0.009(6) -0.008(5) -0.007(5)
C23' 0.020(11) 0.107(13) 0.074(12) 0.034(9) 0.000(9) -0.001(10)
C24' 0.063(7) 0.054(6) 0.074(8) 0.014(6) -0.009(6) 0.006(5)
C25' 0.042(5) 0.042(5) 0.069(6) 0.002(5) -0.004(4) 0.002(4)
C26 0.0554(17) 0.0510(17) 0.0440(15) 0.0035(13) 0.0066(13) 0.0106(13)
C27 0.061(3) 0.048(3) 0.050(3) -0.003(2) 0.007(2) 0.002(2)
C28 0.073(3) 0.075(4) 0.041(3) 0.004(2) 0.011(2) 0.008(3)
C29 0.077(6) 0.094(7) 0.045(5) 0.023(5) 0.010(5) 0.013(6)
C30 0.088(8) 0.060(5) 0.067(5) 0.014(4) 0.011(6) -0.003(4)
C31 0.065(5) 0.051(3) 0.054(4) 0.001(3) 0.015(4) 0.001(3)
C27' 0.087(7) 0.051(5) 0.076(7) 0.008(5) 0.026(6) -0.008(5)
C28' 0.091(8) 0.086(8) 0.064(6) -0.015(6) 0.031(6) -0.033(7)
C29' 0.087(14) 0.083(11) 0.049(9) 0.020(7) -0.010(8) -0.029(9)
C30' 0.077(13) 0.078(11) 0.083(14) 0.034(9) 0.004(10) 0.010(8)
C31' 0.053(9) 0.064(8) 0.082(11) 0.008(7) 0.003(7) 0.007(6)
P2 0.0466(4) 0.0422(4) 0.0471(4) 0.0011(3) 0.0022(3) 0.0015(3)
C32 0.0505(16) 0.0490(16) 0.0555(17) -0.0041(14) 0.0088(13) -0.0032(13)
C33 0.061(2) 0.065(2) 0.124(3) -0.006(2) -0.025(2) 0.0004(17)
C34 0.056(2) 0.095(3) 0.142(4) -0.023(3) -0.020(2) -0.009(2)
C35 0.087(3) 0.090(3) 0.101(3) -0.025(3) 0.025(3) -0.042(2)
C36 0.144(4) 0.068(3) 0.078(3) 0.007(2) 0.009(3) -0.040(3)
C37 0.101(3) 0.062(2) 0.060(2) 0.0063(16) -0.0054(19) -0.019(2)
C38 0.0454(15) 0.0577(18) 0.0476(16) 0.0016(13) 0.0026(12) 0.0056(13)
C39 0.087(2) 0.062(2) 0.062(2) 0.0097(17) 0.0126(18) 0.0006(18)
C40 0.118(4) 0.087(3) 0.079(3) 0.030(2) 0.024(3) -0.004(3)
C41 0.084(3) 0.138(4) 0.055(2) 0.020(3) 0.016(2) 0.012(3)
C42 0.063(2) 0.128(4) 0.052(2) -0.015(2) 0.0061(17) 0.015(2)
C43 0.0580(19) 0.076(2) 0.060(2) -0.0097(17) 0.0037(15) 0.0078(16)
C44 0.0490(16) 0.0419(15) 0.0550(17) -0.0013(13) -0.0039(13) -0.0008(12)
C45 0.0476(17) 0.063(2) 0.074(2) 0.0064(16) -0.0002(15) -0.0006(14)
C46 0.0464(18) 0.084(3) 0.108(3) 0.005(2) -0.0010(19) 0.0032(17)
C47 0.063(2) 0.077(3) 0.100(3) 0.007(2) -0.031(2) 0.0030(19)
C48 0.085(3) 0.075(2) 0.063(2) 0.0074(18) -0.0187(19) 0.007(2)
C49 0.069(2) 0.068(2) 0.0560(19) 0.0002(16) -0.0019(16) 0.0122(17)

loop_
_atom_type_symbol
_atom_type_description
_atom_type_scat_dispersion_real
_atom_type_scat_dispersion_imag
_atom_type_scat_source
C C 0.0040 0.0020 'XDISP Program in WinGX L.Kissel & R.H.Pratt Acta Cryst A46 170 1990'
H H 0.0000 0.0000 'XDISP Program in WinGX L.Kissel & R.H.Pratt Acta Cryst A46 170 1990'
N N 0.0076 0.0040 'XDISP Program in WinGX L.Kissel & R.H.Pratt Acta Cryst A46 170 1990'
P P 0.1183 0.1134 'XDISP Program in WinGX L.Kissel & R.H.Pratt Acta Cryst A46 170 1990'
Cu Cu 0.2913 1.4803 'XDISP Program in WinGX L.Kissel & R.H.Pratt Acta Cryst A46 170 1990'
I I -0.3071 2.1212 'XDISP Program in WinGX L.Kissel & R.H.Pratt Acta Cryst A46 170 1990'

loop_
_geom_angle_atom_site_label_1
_geom_angle_atom_site_label_2
_geom_angle_atom_site_label_3
_geom_angle
_geom_angle_site_symmetry_1
_geom_angle_site_symmetry_3
N1 Cu1 P1 110.16(8) . .
N1 Cu1 I1 101.98(7) . .
P1 Cu1 I1 116.05(2) . .
N1 Cu1 I2 104.56(8) . .
P1 Cu1 I2 111.72(2) . .
I1 Cu1 I2 111.316(15) . .
N1 Cu1 Cu2 120.89(8) . .
P1 Cu1 Cu2 128.94(2) . .
I1 Cu1 Cu2 56.050(11) . .
I2 Cu1 Cu2 55.829(11) . .
N2 Cu2 P2 113.76(7) 4_575 .
N2 Cu2 I2 106.53(7) 4_575 .
P2 Cu2 I2 109.76(2) . .
N2 Cu2 I1 102.76(7) 4_575 .
P2 Cu2 I1 113.71(2) . .
I2 Cu2 I1 109.902(15) . .
N2 Cu2 Cu1 109.40(7) 4_575 .
P2 Cu2 Cu1 136.83(2) . .
I2 Cu2 Cu1 55.345(11) . .
I1 Cu2 Cu1 55.106(11) . .
Cu1 I1 Cu2 68.843(12) . .
Cu1 I2 Cu2 68.826(12) . .
C5 N1 C1 115.7(3) . .
C5 N1 Cu1 121.1(2) . .
C1 N1 Cu1 121.8(2) . .
N1 C1 C2 123.6(4) . .
N1 C1 H1A 118.2 . .
C2 C1 H1A 118.2 . .
C3 C2 C1 120.9(3) . .
C3 C2 H2A 119.5 . .
C1 C2 H2A 119.5 . .
C2 C3 C4 115.2(3) . .
C2 C3 C6 120.5(3) . .
C4 C3 C6 124.2(3) . .
C5 C4 C3 120.5(3) . .
C5 C4 H4A 119.8 . .
C3 C4 H4A 119.8 . .
N1 C5 C4 123.9(3) . .
N1 C5 H5A 118.0 . .
C4 C5 H5A 118.0 . .
C3 C6 C7 116.8(3) . .
C3 C6 H6A 108.1 . .
C7 C6 H6A 108.1 . .
C3 C6 H6B 108.1 . .
C7 C6 H6B 108.1 . .
H6A C6 H6B 107.3 . .
C6 C7 C8 112.1(3) . .
C6 C7 H7A 109.2 . .
C8 C7 H7A 109.2 . .
C6 C7 H7B 109.2 . .
C8 C7 H7B 109.2 . .
H7A C7 H7B 107.9 . .
C11 C8 C7 115.3(3) . .
C11 C8 H8A 108.4 . .
C7 C8 H8A 108.4 . .
C11 C8 H8B 108.4 . .
C7 C8 H8B 108.4 . .
H8A C8 H8B 107.5 . .
N2 C9 C10 123.7(3) . .
N2 C9 H9A 118.2 . .
C10 C9 H9A 118.2 . .
C9 C10 C11 120.3(3) . .
C9 C10 H10A 119.9 . .
C11 C10 H10A 119.9 . .
C12 C11 C10 116.3(3) . .
C12 C11 C8 122.3(3) . .
C10 C11 C8 121.4(3) . .
C13 C12 C11 120.1(3) . .
C13 C12 H12A 120.0 . .
C11 C12 H12A 120.0 . .
N2 C13 C12 124.1(3) . .
N2 C13 H13A 118.0 . .
C12 C13 H13A 118.0 . .
C9 N2 C13 115.6(3) . .
C9 N2 Cu2 121.0(2) . 4_576
C13 N2 Cu2 122.6(2) . 4_576
C26 P1 C20 103.55(13) . .
C26 P1 C14 102.73(15) . .
C20 P1 C14 102.19(14) . .
C26 P1 Cu1 117.69(9) . .
C20 P1 Cu1 112.14(9) . .
C14 P1 Cu1 116.59(10) . .
C19 C14 C15 116.4(5) . .
C19' C14 C15' 111.4(6) . .
C19' C14 P1 122.9(6) . .
C19 C14 P1 121.3(4) . .
C15 C14 P1 121.3(3) . .
C15' C14 P1 118.1(4) . .
C16 C15 C14 120.4(4) . .
C16 C15 H15A 119.8 . .
C14 C15 H15A 119.8 . .
C17 C16 C15 120.7(6) . .
C17 C16 H16A 119.7 . .
C15 C16 H16A 119.7 . .
C16 C17 C18 119.0(7) . .
C16 C17 H17A 120.5 . .
C18 C17 H17A 120.5 . .
C17 C18 C19 120.6(8) . .
C17 C18 H18A 119.7 . .
C19 C18 H18A 119.7 . .
C14 C19 C18 122.3(7) . .
C14 C19 H19A 118.9 . .
C18 C19 H19A 118.9 . .
C16' C15' C14 120.8(8) . .
C16' C15' H15B 119.6 . .
C14 C15' H15B 119.6 . .
C17' C16' C15' 117.9(9) . .
C17' C16' H16B 121.0 . .
C15' C16' H16B 121.0 . .
C18' C17' C16' 121.1(11) . .
C18' C17' H17B 119.5 . .
C16' C17' H17B 119.5 . .
C17' C18' C19' 119.6(11) . .
C17' C18' H18B 120.2 . .
C19' C18' H18B 120.2 . .
C14 C19' C18' 123.5(11) . .
C14 C19' H19B 118.2 . .
C18' C19' H19B 118.2 . .
C25 C20 C21 116.3(3) . .
C21' C20 C25' 120.4(6) . .
C21' C20 P1 121.7(5) . .
C25 C20 P1 121.1(3) . .
C21 C20 P1 122.5(3) . .
C25' C20 P1 117.0(4) . .
C22 C21 C20 121.1(4) . .
C22 C21 H21A 119.5 . .
C20 C21 H21A 119.5 . .
C23 C22 C21 121.5(6) . .
C23 C22 H22A 119.3 . .
C21 C22 H22A 119.3 . .
C22 C23 C24 117.7(10) . .
C22 C23 H23A 121.1 . .
C24 C23 H23A 121.1 . .
C25 C24 C23 121.0(8) . .
C25 C24 H24A 119.5 . .
C23 C24 H24A 119.5 . .
C24 C25 C20 122.4(4) . .
C24 C25 H25A 118.8 . .
C20 C25 H25A 118.8 . .
C20 C21' C22' 122.2(10) . .
C20 C21' H21B 118.9 . .
C22' C21' H21B 118.9 . .
C23' C22' C21' 116.7(14) . .
C23' C22' H22B 121.7 . .
C21' C22' H22B 121.7 . .
C24' C23' C22' 126(2) . .
C24' C23' H23B 117.2 . .
C22' C23' H23B 117.2 . .
C23' C24' C25' 116.8(17) . .
C23' C24' H24B 121.6 . .
C25' C24' H24B 121.6 . .
C24' C25' C20 117.9(8) . .
C24' C25' H25B 121.1 . .
C20 C25' H25B 121.1 . .
C31 C26 C27 120.1(5) . .
C31' C26 C27' 110.8(9) . .
C31 C26 P1 119.4(4) . .
C31' C26 P1 122.3(9) . .
C27 C26 P1 120.0(3) . .
C27' C26 P1 123.1(4) . .
C28 C27 C26 118.7(4) . .
C28 C27 H27A 120.6 . .
C26 C27 H27A 120.6 . .
C29 C28 C27 120.1(6) . .
C29 C28 H28A 120.0 . .
C27 C28 H28A 120.0 . .
C30 C29 C28 120.9(8) . .
C30 C29 H29A 119.6 . .
C28 C29 H29A 119.6 . .
C29 C30 C31 119.3(9) . .
C29 C30 H30A 120.3 . .
C31 C30 H30A 120.3 . .
C26 C31 C30 120.3(7) . .
C26 C31 H31A 119.9 . .
C30 C31 H31A 119.9 . .
C28' C27' C26 123.3(8) . .
C28' C27' H27B 118.4 . .
C26 C27' H27B 118.4 . .
C29' C28' C27' 118.2(12) . .
C29' C28' H28B 120.9 . .
C27' C28' H28B 120.9 . .
C30' C29' C28' 120.5(15) . .
C30' C29' H29B 119.8 . .
C28' C29' H29B 119.8 . .
C29' C30' C31' 120.1(15) . .
C29' C30' H30B 119.9 . .
C31' C30' H30B 119.9 . .
C26 C31' C30' 124.6(14) . .
C26 C31' H31B 117.7 . .
C30' C31' H31B 117.7 . .
C32 P2 C38 101.24(14) . .
C32 P2 C44 102.95(13) . .
C38 P2 C44 104.72(13) . .
C32 P2 Cu2 114.40(10) . .
C38 P2 Cu2 117.64(10) . .
C44 P2 Cu2 114.05(10) . .
C37 C32 C33 117.8(3) . .
C37 C32 P2 124.9(3) . .
C33 C32 P2 117.3(3) . .
C32 C33 C34 120.9(4) . .
C32 C33 H33A 119.6 . .
C34 C33 H33A 119.6 . .
C35 C34 C33 120.6(4) . .
C35 C34 H34A 119.7 . .
C33 C34 H34A 119.7 . .
C36 C35 C34 119.1(4) . .
C36 C35 H35A 120.4 . .
C34 C35 H35A 120.4 . .
C35 C36 C37 120.8(4) . .
C35 C36 H36A 119.6 . .
C37 C36 H36A 119.6 . .
C32 C37 C36 120.7(4) . .
C32 C37 H37A 119.6 . .
C36 C37 H37A 119.6 . .
C39 C38 C43 118.5(3) . .
C39 C38 P2 118.2(2) . .
C43 C38 P2 123.3(3) . .
C38 C39 C40 120.1(4) . .
C38 C39 H39A 120.0 . .
C40 C39 H39A 120.0 . .
C41 C40 C39 120.3(4) . .
C41 C40 H40A 119.9 . .
C39 C40 H40A 119.9 . .
C42 C41 C40 120.4(4) . .
C42 C41 H41A 119.8 . .
C40 C41 H41A 119.8 . .
C41 C42 C43 120.2(4) . .
C41 C42 H42A 119.9 . .
C43 C42 H42A 119.9 . .
C38 C43 C42 120.6(4) . .
C38 C43 H43A 119.7 . .
C42 C43 H43A 119.7 . .
C45 C44 C49 118.2(3) . .
C45 C44 P2 123.8(2) . .
C49 C44 P2 118.0(2) . .
C44 C45 C46 120.3(3) . .
C44 C45 H45A 119.8 . .
C46 C45 H45A 119.8 . .
C47 C46 C45 120.3(4) . .
C47 C46 H46A 119.8 . .
C45 C46 H46A 119.8 . .
C46 C47 C48 119.9(3) . .
C46 C47 H47A 120.0 . .
C48 C47 H47A 120.0 . .
C47 C48 C49 120.2(4) . .
C47 C48 H48A 119.9 . .
C49 C48 H48A 119.9 . .
C48 C49 C44 121.0(3) . .
C48 C49 H49A 119.5 . .
C44 C49 H49A 119.5 . .

loop_
_geom_bond_atom_site_label_1
_geom_bond_atom_site_label_2
_geom_bond_distance
_geom_bond_site_symmetry_2
Cu1 N1 2.071(2) .
Cu1 P1 2.2439(8) .
Cu1 I1 2.6665(4) .
Cu1 I2 2.6745(4) .
Cu1 Cu2 3.0319(5) .
Cu2 N2 2.062(2) 4_575
Cu2 P2 2.2413(8) .
Cu2 I2 2.6901(4) .
Cu2 I1 2.6968(4) .
N1 C5 1.317(4) .
N1 C1 1.324(4) .
C1 C2 1.375(5) .
C1 H1A 0.9300 .
C2 C3 1.367(5) .
C2 H2A 0.9300 .
C3 C4 1.377(4) .
C3 C6 1.502(4) .
C4 C5 1.376(4) .
C4 H4A 0.9300 .
C5 H5A 0.9300 .
C6 C7 1.510(5) .
C6 H6A 0.9700 .
C6 H6B 0.9700 .
C7 C8 1.526(4) .
C7 H7A 0.9700 .
C7 H7B 0.9700 .
C8 C11 1.514(4) .
C8 H8A 0.9700 .
C8 H8B 0.9700 .
C9 N2 1.328(4) .
C9 C10 1.371(4) .
C9 H9A 0.9300 .
C10 C11 1.379(4) .
C10 H10A 0.9300 .
C11 C12 1.372(4) .
C12 C13 1.366(4) .
C12 H12A 0.9300 .
C13 N2 1.336(4) .
C13 H13A 0.9300 .
N2 Cu2 2.062(2) 4_576
P1 C26 1.814(3) .
P1 C20 1.824(3) .
P1 C14 1.824(3) .
C14 C19' 1.320(10) .
C14 C19 1.320(7) .
C14 C15 1.416(5) .
C14 C15' 1.509(8) .
C15 C16 1.376(6) .
C15 H15A 0.9300 .
C16 C17 1.336(9) .
C16 H16A 0.9300 .
C17 C18 1.353(10) .
C17 H17A 0.9300 .
C18 C19 1.381(9) .
C18 H18A 0.9300 .
C19 H19A 0.9300 .
C15' C16' 1.390(10) .
C15' H15B 0.9300 .
C16' C17' 1.362(11) .
C16' H16B 0.9300 .
C17' C18' 1.359(12) .
C17' H17B 0.9300 .
C18' C19' 1.386(12) .
C18' H18B 0.9300 .
C19' H19B 0.9300 .
C20 C21' 1.270(10) .
C20 C25 1.382(5) .
C20 C21 1.409(5) .
C20 C25' 1.472(10) .
C21 C22 1.388(6) .
C21 H21A 0.9300 .
C22 C23 1.373(14) .
C22 H22A 0.9300 .
C23 C24 1.393(9) .
C23 H23A 0.9300 .
C24 C25 1.374(6) .
C24 H24A 0.9300 .
C25 H25A 0.9300 .
C21' C22' 1.379(14) .
C21' H21B 0.9300 .
C22' C23' 1.36(4) .
C22' H22B 0.9300 .
C23' C24' 1.33(3) .
C23' H23B 0.9300 .
C24' C25' 1.382(13) .
C24' H24B 0.9300 .
C25' H25B 0.9300 .
C26 C31 1.350(7) .
C26 C31' 1.370(12) .
C26 C27 1.397(5) .
C26 C27' 1.455(9) .
C27 C28 1.376(6) .
C27 H27A 0.9300 .
C28 C29 1.367(9) .
C28 H28A 0.9300 .
C29 C30 1.361(10) .
C29 H29A 0.9300 .
C30 C31 1.386(8) .
C30 H30A 0.9300 .
C31 H31A 0.9300 .
C27' C28' 1.396(10) .
C27' H27B 0.9300 .
C28' C29' 1.357(13) .
C28' H28B 0.9300 .
C29' C30' 1.348(13) .
C29' H29B 0.9300 .
C30' C31' 1.378(13) .
C30' H30B 0.9300 .
C31' H31B 0.9300 .
P2 C32 1.825(3) .
P2 C38 1.828(3) .
P2 C44 1.828(3) .
C32 C37 1.370(4) .
C32 C33 1.379(5) .
C33 C34 1.379(5) .
C33 H33A 0.9300 .
C34 C35 1.361(6) .
C34 H34A 0.9300 .
C35 C36 1.354(6) .
C35 H35A 0.9300 .
C36 C37 1.387(5) .
C36 H36A 0.9300 .
C37 H37A 0.9300 .
C38 C39 1.376(4) .
C38 C43 1.379(4) .
C39 C40 1.390(5) .
C39 H39A 0.9300 .
C40 C41 1.356(6) .
C40 H40A 0.9300 .
C41 C42 1.349(6) .
C41 H41A 0.9300 .
C42 C43 1.382(5) .
C42 H42A 0.9300 .
C43 H43A 0.9300 .
C44 C45 1.378(4) .
C44 C49 1.386(4) .
C45 C46 1.390(5) .
C45 H45A 0.9300 .
C46 C47 1.363(5) .
C46 H46A 0.9300 .
C47 C48 1.364(5) .
C47 H47A 0.9300 .
C48 C49 1.372(5) .
C48 H48A 0.9300 .
C49 H49A 0.9300 .
